data_7118030
loop_
_publ_author_name
'Minggang Zhao'
'Lixia Wang'
'Pangpang Li'
'Xiang Zhang'
'Ying Yang'
'Wenjun Zheng'

_publ_section_title
;
 Paddlewheel 1,2,4-diazaphospholide dibismuthanes with very short
 bismuth-bismuth single bonds
;
_journal_name_full Chem.Commun.
_journal_page_first 16184
_journal_paper_doi 10.1039/C5cc07064C
_journal_volume 51
_journal_year 2015
_chemical_formula_sum 'C28 H20 Bi N4 P2'
_chemical_formula_weight 683.40
_chemical_name_systematic
; 
 ? 
;
_space_group_IT_number 14
_symmetry_cell_setting monoclinic
_symmetry_space_group_name_Hall '-P 2yn'
_symmetry_space_group_name_H-M 'P 1 21/n 1'
_atom_sites_solution_hydrogens geom
_atom_sites_solution_primary direct
_atom_sites_solution_secondary difmap
_audit_creation_method SHELXL-97
_audit_update_record
;
2015-08-03 deposited with the CCDC.
2015-09-10 downloaded from the CCDC.
;
_cell_angle_alpha 90.00
_cell_angle_beta 97.027(2)
_cell_angle_gamma 90.00
_cell_formula_units_Z 4
_cell_length_a 9.4968(2)
_cell_length_b 20.3504(4)
_cell_length_c 13.5884(2)
_cell_measurement_reflns_used 9109
_cell_measurement_temperature 293(2)
_cell_measurement_theta_max 28.7350
_cell_measurement_theta_min 3.0080
_cell_volume 2606.42(9)
_computing_cell_refinement
;
CrysAlisPro, Agilent Technologies,
Version 1.171.37.33 (release 27-03-2014 CrysAlis171 .NET)
(compiled Mar 27 2014,17:12:48)
;
_computing_data_collection
;
CrysAlisPro, Agilent Technologies,
Version 1.171.37.33 (release 27-03-2014 CrysAlis171 .NET)
(compiled Mar 27 2014,17:12:48)
;
_computing_data_reduction
;
CrysAlisPro, Agilent Technologies,
Version 1.171.37.33 (release 27-03-2014 CrysAlis171 .NET)
(compiled Mar 27 2014,17:12:48)
;
_computing_molecular_graphics 'Bruker SHELXTL'
_computing_publication_material 'Bruker SHELXTL'
_computing_structure_refinement 'SHELXL-97 (Sheldrick, 1997)'
_computing_structure_solution 'SHELXS-97 (Sheldrick, 1990)'
_diffrn_ambient_temperature 293(2)
_diffrn_detector 'CCD plate'
_diffrn_detector_area_resol_mean 16.0251
_diffrn_detector_type Eos
_diffrn_measured_fraction_theta_full 0.999
_diffrn_measured_fraction_theta_max 0.999
_diffrn_measurement_device 'four-circle diffractometer'
_diffrn_measurement_device_type 'Xcalibur, Eos'
_diffrn_measurement_method '\w scans'
_diffrn_radiation_monochromator graphite
_diffrn_radiation_probe x-ray
_diffrn_radiation_type 'Mo K\a'
_diffrn_radiation_wavelength 0.71073
_diffrn_reflns_av_R_equivalents 0.0445
_diffrn_reflns_av_sigmaI/netI 0.0448
_diffrn_reflns_limit_h_max 11
_diffrn_reflns_limit_h_min -11
_diffrn_reflns_limit_k_max 25
_diffrn_reflns_limit_k_min -25
_diffrn_reflns_limit_l_max 16
_diffrn_reflns_limit_l_min -16
_diffrn_reflns_number 26600
_diffrn_reflns_theta_full 26.37
_diffrn_reflns_theta_max 26.37
_diffrn_reflns_theta_min 2.78
_diffrn_source 'Enhance (Mo) X-ray Source'
_diffrn_standards_decay_% none
_diffrn_standards_interval_count 1
_diffrn_standards_interval_time 57.4000
_diffrn_standards_number 29157
_exptl_absorpt_coefficient_mu 6.911
_exptl_absorpt_correction_T_max 1.00000
_exptl_absorpt_correction_T_min 0.56518
_exptl_absorpt_correction_type multi-scan
_exptl_absorpt_process_details
;
CrysAlisPro, Agilent Technologies,
Version 1.171.37.33 (release 27-03-2014 CrysAlis171 .NET)
(compiled Mar 27 2014,17:12:48)
Empirical absorption correction using spherical harmonics,
 implemented in SCALE3 ABSPACK scaling algorithm.
;
_exptl_crystal_colour colourless
_exptl_crystal_density_diffrn 1.742
_exptl_crystal_density_method 'not measured'
_exptl_crystal_description block
_exptl_crystal_F_000 1316
_exptl_crystal_size_max 0.33
_exptl_crystal_size_mid 0.23
_exptl_crystal_size_min 0.10
_refine_diff_density_max 0.948
_refine_diff_density_min -0.683
_refine_diff_density_rms 0.105
_refine_ls_extinction_method none
_refine_ls_goodness_of_fit_ref 1.020
_refine_ls_hydrogen_treatment constr
_refine_ls_matrix_type full
_refine_ls_number_parameters 316
_refine_ls_number_reflns 5319
_refine_ls_number_restraints 0
_refine_ls_restrained_S_all 1.020
_refine_ls_R_factor_all 0.0574
_refine_ls_R_factor_gt 0.0296
_refine_ls_shift/su_max 0.002
_refine_ls_shift/su_mean 0.000
_refine_ls_structure_factor_coef Fsqd
_refine_ls_weighting_details 'calc w=1/[\s^2^(Fo^2^)+(0.0151P)^2^+0.2924P] where P=(Fo^2^+2Fc^2^)/3'
_refine_ls_weighting_scheme calc
_refine_ls_wR_factor_gt 0.0415
_refine_ls_wR_factor_ref 0.0463
_reflns_number_gt 3889
_reflns_number_total 5319
_reflns_threshold_expression >2sigma(I)
_cod_data_source_file c5cc07064c2.cif
_cod_data_source_block 141015-3a
_cod_original_cell_volume 2606.42(8)
_cod_database_code 7118030

loop_
_symmetry_equiv_pos_as_xyz
'x, y, z'
'-x+1/2, y+1/2, -z+1/2'
'-x, -y, -z'
'x-1/2, -y-1/2, z-1/2'

loop_
_atom_site_label
_atom_site_type_symbol
_atom_site_fract_x
_atom_site_fract_y
_atom_site_fract_z
_atom_site_U_iso_or_equiv
_atom_site_adp_type
_atom_site_occupancy
_atom_site_symmetry_multiplicity
_atom_site_calc_flag
_atom_site_refinement_flags
_atom_site_disorder_assembly
_atom_site_disorder_group
Bi1 Bi 0.535735(16) -0.005254(7) 0.606063(10) 0.03028(5) Uani 1 1 d . . .
C1 C 0.4565(5) 0.1586(2) 0.2541(3) 0.0442(12) Uani 1 1 d . . .
H1 H 0.3877 0.1354 0.2827 0.053 Uiso 1 1 calc R . .
C2 C 0.4379(6) 0.1703(2) 0.1532(3) 0.0537(14) Uani 1 1 d . . .
H2 H 0.3574 0.1545 0.1146 0.064 Uiso 1 1 calc R . .
C3 C 0.5367(6) 0.2050(3) 0.1099(4) 0.0625(15) Uani 1 1 d . . .
H3 H 0.5234 0.2130 0.0420 0.075 Uiso 1 1 calc R . .
C4 C 0.6563(6) 0.2281(3) 0.1671(4) 0.0623(15) Uani 1 1 d . . .
H4 H 0.7241 0.2518 0.1380 0.075 Uiso 1 1 calc R . .
C5 C 0.6753(5) 0.2158(2) 0.2687(3) 0.0502(13) Uani 1 1 d . . .
H5 H 0.7563 0.2315 0.3069 0.060 Uiso 1 1 calc R . .
C6 C 0.5770(5) 0.1811(2) 0.3137(3) 0.0382(11) Uani 1 1 d . . .
C7 C 0.5983(4) 0.1684(2) 0.4207(3) 0.0337(10) Uani 1 1 d . . .
C8 C 0.6453(4) 0.1598(2) 0.5978(3) 0.0339(10) Uani 1 1 d . . .
C9 C 0.6781(5) 0.15911(19) 0.7073(3) 0.0351(10) Uani 1 1 d . . .
C10 C 0.8096(5) 0.1796(2) 0.7523(3) 0.0474(12) Uani 1 1 d . . .
H10 H 0.8767 0.1955 0.7138 0.057 Uiso 1 1 calc R . .
C11 C 0.8411(5) 0.1766(3) 0.8537(3) 0.0584(14) Uani 1 1 d . . .
H11 H 0.9297 0.1905 0.8831 0.070 Uiso 1 1 calc R . .
C12 C 0.7447(5) 0.1536(3) 0.9122(3) 0.0618(15) Uani 1 1 d . . .
H12 H 0.7673 0.1519 0.9807 0.074 Uiso 1 1 calc R . .
C13 C 0.6137(5) 0.1329(3) 0.8686(3) 0.0649(16) Uani 1 1 d . . .
H13 H 0.5479 0.1167 0.9078 0.078 Uiso 1 1 calc R . .
C14 C 0.5796(5) 0.1362(2) 0.7671(3) 0.0499(13) Uani 1 1 d . . .
H14 H 0.4902 0.1230 0.7384 0.060 Uiso 1 1 calc R . .
C15 C 0.1874(5) 0.0955(2) 0.7978(3) 0.0505(13) Uani 1 1 d . . .
H15 H 0.1464 0.1341 0.7712 0.061 Uiso 1 1 calc R . .
C16 C 0.2173(5) 0.0894(3) 0.8995(4) 0.0626(15) Uani 1 1 d . . .
H16 H 0.1952 0.1236 0.9404 0.075 Uiso 1 1 calc R . .
C17 C 0.2795(5) 0.0332(3) 0.9409(4) 0.0629(15) Uani 1 1 d . . .
H17 H 0.3017 0.0296 1.0092 0.076 Uiso 1 1 calc R . .
C18 C 0.3085(5) -0.0177(3) 0.8795(3) 0.0578(14) Uani 1 1 d . . .
H18 H 0.3497 -0.0561 0.9067 0.069 Uiso 1 1 calc R . .
C19 C 0.2770(5) -0.0120(2) 0.7785(3) 0.0477(12) Uani 1 1 d . . .
H19 H 0.2958 -0.0471 0.7383 0.057 Uiso 1 1 calc R . .
C20 C 0.2173(4) 0.0452(2) 0.7347(3) 0.0368(11) Uani 1 1 d . . .
C21 C 0.1930(4) 0.0530(2) 0.6265(3) 0.0360(10) Uani 1 1 d . . .
C22 C 0.1381(4) 0.0700(2) 0.4511(3) 0.0395(11) Uani 1 1 d . . .
C23 C 0.0980(4) 0.0839(3) 0.3446(3) 0.0473(13) Uani 1 1 d . . .
C24 C 0.0572(5) 0.1462(3) 0.3122(4) 0.0714(17) Uani 1 1 d . . .
H24 H 0.0495 0.1794 0.3583 0.086 Uiso 1 1 calc R . .
C25 C 0.0276(6) 0.1598(4) 0.2120(5) 0.094(2) Uani 1 1 d . . .
H25 H 0.0003 0.2019 0.1910 0.113 Uiso 1 1 calc R . .
C26 C 0.0386(6) 0.1113(5) 0.1443(5) 0.096(3) Uani 1 1 d . . .
H26 H 0.0184 0.1207 0.0771 0.115 Uiso 1 1 calc R . .
C27 C 0.0789(5) 0.0488(4) 0.1735(4) 0.079(2) Uani 1 1 d . . .
H27 H 0.0871 0.0162 0.1265 0.095 Uiso 1 1 calc R . .
C28 C 0.1074(4) 0.0350(3) 0.2741(3) 0.0562(14) Uani 1 1 d . . .
H28 H 0.1331 -0.0074 0.2945 0.067 Uiso 1 1 calc R . .
N1 N 0.5474(3) 0.11310(16) 0.4560(2) 0.0345(8) Uani 1 1 d . . .
N2 N 0.5740(3) 0.10815(16) 0.5565(2) 0.0340(8) Uani 1 1 d . . .
N3 N 0.2858(3) 0.02380(16) 0.5737(2) 0.0364(9) Uani 1 1 d . . .
N4 N 0.2550(3) 0.03381(18) 0.4752(2) 0.0385(9) Uani 1 1 d . . .
P1 P 0.05672(13) 0.09476(7) 0.55371(10) 0.0513(4) Uani 1 1 d . . .
P2 P 0.68331(14) 0.21967(6) 0.51311(9) 0.0472(3) Uani 1 1 d . . .

loop_
_atom_site_aniso_label
_atom_site_aniso_U_11
_atom_site_aniso_U_22
_atom_site_aniso_U_33
_atom_site_aniso_U_23
_atom_site_aniso_U_13
_atom_site_aniso_U_12
Bi1 0.03677(9) 0.03423(9) 0.01911(6) -0.00004(9) 0.00052(5) -0.00083(9)
C1 0.052(3) 0.038(3) 0.039(3) 0.007(2) -0.008(2) 0.003(2)
C2 0.073(4) 0.045(3) 0.038(3) -0.002(2) -0.015(3) 0.014(3)
C3 0.084(4) 0.075(4) 0.028(2) 0.010(3) 0.007(3) 0.036(4)
C4 0.066(4) 0.080(4) 0.046(3) 0.014(3) 0.026(3) 0.011(3)
C5 0.051(3) 0.056(3) 0.043(3) 0.008(2) 0.003(2) 0.000(3)
C6 0.049(3) 0.026(2) 0.037(2) 0.002(2) -0.001(2) 0.008(2)
C7 0.042(3) 0.029(2) 0.030(2) 0.0023(19) 0.003(2) 0.003(2)
C8 0.036(3) 0.032(2) 0.032(2) -0.004(2) -0.0011(19) -0.005(2)
C9 0.046(3) 0.026(2) 0.032(2) -0.0031(19) 0.000(2) -0.003(2)
C10 0.047(3) 0.056(3) 0.038(3) 0.005(2) 0.000(2) -0.017(2)
C11 0.052(3) 0.083(4) 0.037(3) 0.005(3) -0.007(2) -0.016(3)
C12 0.065(4) 0.092(4) 0.028(3) -0.002(3) 0.002(3) -0.015(3)
C13 0.069(4) 0.092(4) 0.038(3) -0.010(3) 0.021(3) -0.025(3)
C14 0.043(3) 0.065(4) 0.042(3) -0.012(3) 0.003(2) -0.017(3)
C15 0.057(3) 0.051(3) 0.045(3) 0.002(2) 0.014(2) 0.013(3)
C16 0.070(4) 0.073(4) 0.047(3) -0.017(3) 0.016(3) 0.008(3)
C17 0.065(4) 0.086(4) 0.037(3) 0.001(3) 0.004(3) 0.006(3)
C18 0.066(3) 0.062(4) 0.047(3) 0.014(3) 0.014(3) 0.008(3)
C19 0.052(3) 0.048(3) 0.046(3) -0.002(2) 0.019(2) -0.003(2)
C20 0.031(3) 0.044(3) 0.037(3) -0.003(2) 0.016(2) -0.001(2)
C21 0.034(3) 0.040(3) 0.035(2) -0.002(2) 0.010(2) 0.000(2)
C22 0.035(3) 0.045(3) 0.037(3) 0.001(2) -0.001(2) 0.001(2)
C23 0.029(3) 0.071(4) 0.042(3) 0.015(3) 0.005(2) 0.008(2)
C24 0.055(4) 0.093(5) 0.068(4) 0.029(3) 0.012(3) 0.026(3)
C25 0.059(4) 0.142(7) 0.082(5) 0.066(5) 0.009(4) 0.028(4)
C26 0.048(4) 0.191(9) 0.048(4) 0.044(5) -0.001(3) 0.003(5)
C27 0.046(4) 0.148(7) 0.040(3) -0.001(4) -0.002(3) -0.012(4)
C28 0.033(3) 0.092(4) 0.042(3) 0.006(3) 0.000(2) -0.011(3)
N1 0.046(2) 0.033(2) 0.0236(18) 0.0006(16) -0.0009(16) -0.0028(17)
N2 0.044(2) 0.031(2) 0.0249(18) 0.0026(16) -0.0015(16) -0.0038(17)
N3 0.038(2) 0.044(2) 0.0265(18) -0.0012(16) 0.0024(16) 0.0061(17)
N4 0.039(2) 0.051(2) 0.0261(19) 0.0004(17) 0.0054(16) 0.0044(18)
P1 0.0453(8) 0.0649(10) 0.0446(8) 0.0042(7) 0.0097(6) 0.0182(7)
P2 0.0672(9) 0.0368(7) 0.0348(7) 0.0025(6) -0.0058(6) -0.0162(6)

loop_
_atom_type_symbol
_atom_type_description
_atom_type_scat_dispersion_real
_atom_type_scat_dispersion_imag
_atom_type_scat_source
C C 0.0033 0.0016 'International Tables Vol C Tables 4.2.6.8 and 6.1.1.4'
H H 0.0000 0.0000 'International Tables Vol C Tables 4.2.6.8 and 6.1.1.4'
N N 0.0061 0.0033 'International Tables Vol C Tables 4.2.6.8 and 6.1.1.4'
P P 0.1023 0.0942 'International Tables Vol C Tables 4.2.6.8 and 6.1.1.4'
Bi Bi -4.1077 10.2566 'International Tables Vol C Tables 4.2.6.8 and 6.1.1.4'

loop_
_geom_angle_atom_site_label_1
_geom_angle_atom_site_label_2
_geom_angle_atom_site_label_3
_geom_angle
_geom_angle_site_symmetry_1
_geom_angle_site_symmetry_3
N3 Bi1 N2 83.99(11) . .
N3 Bi1 N1 83.64(11) . 3_656
N2 Bi1 N1 143.58(10) . 3_656
N3 Bi1 N4 143.20(10) . 3_656
N2 Bi1 N4 86.79(11) . 3_656
N1 Bi1 N4 82.98(12) 3_656 3_656
N3 Bi1 Bi1 72.35(8) . 3_656
N2 Bi1 Bi1 71.32(7) . 3_656
N1 Bi1 Bi1 72.30(7) 3_656 3_656
N4 Bi1 Bi1 70.94(7) 3_656 3_656
C2 C1 C6 121.1(5) . .
C2 C1 H1 119.5 . .
C6 C1 H1 119.5 . .
C3 C2 C1 120.4(5) . .
C3 C2 H2 119.8 . .
C1 C2 H2 119.8 . .
C2 C3 C4 119.8(5) . .
C2 C3 H3 120.1 . .
C4 C3 H3 120.1 . .
C3 C4 C5 119.7(5) . .
C3 C4 H4 120.1 . .
C5 C4 H4 120.1 . .
C6 C5 C4 121.4(5) . .
C6 C5 H5 119.3 . .
C4 C5 H5 119.3 . .
C5 C6 C1 117.7(4) . .
C5 C6 C7 120.9(4) . .
C1 C6 C7 121.4(4) . .
N1 C7 C6 119.4(4) . .
N1 C7 P2 113.6(3) . .
C6 C7 P2 127.0(3) . .
N2 C8 C9 116.5(4) . .
N2 C8 P2 114.1(3) . .
C9 C8 P2 129.4(3) . .
C10 C9 C14 118.5(4) . .
C10 C9 C8 120.4(4) . .
C14 C9 C8 121.1(4) . .
C11 C10 C9 120.1(4) . .
C11 C10 H10 119.9 . .
C9 C10 H10 119.9 . .
C12 C11 C10 121.2(4) . .
C12 C11 H11 119.4 . .
C10 C11 H11 119.4 . .
C11 C12 C13 119.3(4) . .
C11 C12 H12 120.3 . .
C13 C12 H12 120.3 . .
C12 C13 C14 120.3(5) . .
C12 C13 H13 119.9 . .
C14 C13 H13 119.9 . .
C13 C14 C9 120.5(4) . .
C13 C14 H14 119.7 . .
C9 C14 H14 119.7 . .
C16 C15 C20 121.3(4) . .
C16 C15 H15 119.3 . .
C20 C15 H15 119.3 . .
C17 C16 C15 120.6(5) . .
C17 C16 H16 119.7 . .
C15 C16 H16 119.7 . .
C16 C17 C18 119.0(5) . .
C16 C17 H17 120.5 . .
C18 C17 H17 120.5 . .
C19 C18 C17 120.4(5) . .
C19 C18 H18 119.8 . .
C17 C18 H18 119.8 . .
C18 C19 C20 121.6(4) . .
C18 C19 H19 119.2 . .
C20 C19 H19 119.2 . .
C15 C20 C19 117.0(4) . .
C15 C20 C21 121.4(4) . .
C19 C20 C21 121.5(4) . .
N3 C21 C20 117.1(4) . .
N3 C21 P1 113.7(3) . .
C20 C21 P1 129.2(3) . .
N4 C22 C23 116.8(4) . .
N4 C22 P1 113.4(3) . .
C23 C22 P1 129.7(3) . .
C24 C23 C28 118.4(5) . .
C24 C23 C22 121.0(5) . .
C28 C23 C22 120.5(4) . .
C23 C24 C25 120.8(6) . .
C23 C24 H24 119.6 . .
C25 C24 H24 119.6 . .
C26 C25 C24 119.8(7) . .
C26 C25 H25 120.1 . .
C24 C25 H25 120.1 . .
C25 C26 C27 121.2(6) . .
C25 C26 H26 119.4 . .
C27 C26 H26 119.4 . .
C26 C27 C28 119.1(6) . .
C26 C27 H27 120.5 . .
C28 C27 H27 120.5 . .
C27 C28 C23 120.7(5) . .
C27 C28 H28 119.6 . .
C23 C28 H28 119.6 . .
C7 N1 N2 113.0(3) . .
C7 N1 Bi1 138.4(3) . 3_656
N2 N1 Bi1 107.0(2) . 3_656
C8 N2 N1 112.6(3) . .
C8 N2 Bi1 135.4(3) . .
N1 N2 Bi1 109.3(2) . .
C21 N3 N4 112.8(3) . .
C21 N3 Bi1 134.5(3) . .
N4 N3 Bi1 107.7(2) . .
C22 N4 N3 113.4(3) . .
C22 N4 Bi1 135.4(3) . 3_656
N3 N4 Bi1 108.7(2) . 3_656
C22 P1 C21 86.7(2) . .
C8 P2 C7 86.68(19) . .

loop_
_geom_bond_atom_site_label_1
_geom_bond_atom_site_label_2
_geom_bond_distance
_geom_bond_site_symmetry_2
Bi1 N3 2.433(3) .
Bi1 N2 2.444(3) .
Bi1 N1 2.447(3) 3_656
Bi1 N4 2.458(3) 3_656
Bi1 Bi1 2.8873(3) 3_656
C1 C2 1.381(6) .
C1 C6 1.396(5) .
C1 H1 0.9300 .
C2 C3 1.364(6) .
C2 H2 0.9300 .
C3 C4 1.379(6) .
C3 H3 0.9300 .
C4 C5 1.392(6) .
C4 H4 0.9300 .
C5 C6 1.373(6) .
C5 H5 0.9300 .
C6 C7 1.467(5) .
C7 N1 1.336(5) .
C7 P2 1.751(4) .
C8 N2 1.336(5) .
C8 C9 1.483(5) .
C8 P2 1.743(4) .
C9 C10 1.386(5) .
C9 C14 1.392(6) .
C10 C11 1.376(6) .
C10 H10 0.9300 .
C11 C12 1.366(6) .
C11 H11 0.9300 .
C12 C13 1.376(6) .
C12 H12 0.9300 .
C13 C14 1.379(6) .
C13 H13 0.9300 .
C14 H14 0.9300 .
C15 C16 1.382(6) .
C15 C20 1.386(6) .
C15 H15 0.9300 .
C16 C17 1.375(7) .
C16 H16 0.9300 .
C17 C18 1.377(6) .
C17 H17 0.9300 .
C18 C19 1.374(6) .
C18 H18 0.9300 .
C19 C20 1.396(6) .
C19 H19 0.9300 .
C20 C21 1.468(5) .
C21 N3 1.341(5) .
C21 P1 1.751(4) .
C22 N4 1.339(5) .
C22 C23 1.477(5) .
C22 P1 1.749(4) .
C23 C24 1.383(7) .
C23 C28 1.392(6) .
C24 C25 1.384(7) .
C24 H24 0.9300 .
C25 C26 1.362(9) .
C25 H25 0.9300 .
C26 C27 1.372(9) .
C26 H26 0.9300 .
C27 C28 1.390(6) .
C27 H27 0.9300 .
C28 H28 0.9300 .
N1 N2 1.362(4) .
N1 Bi1 2.447(3) 3_656
N3 N4 1.351(4) .
N4 Bi1 2.458(3) 3_656

loop_
_geom_torsion_atom_site_label_1
_geom_torsion_atom_site_label_2
_geom_torsion_atom_site_label_3
_geom_torsion_atom_site_label_4
_geom_torsion
_geom_torsion_site_symmetry_1
_geom_torsion_site_symmetry_2
_geom_torsion_site_symmetry_3
_geom_torsion_site_symmetry_4
C6 C1 C2 C3 -0.8(7) . . . .
C1 C2 C3 C4 0.4(7) . . . .
C2 C3 C4 C5 0.0(8) . . . .
C3 C4 C5 C6 -0.1(8) . . . .
C4 C5 C6 C1 -0.3(7) . . . .
C4 C5 C6 C7 179.9(4) . . . .
C2 C1 C6 C5 0.7(6) . . . .
C2 C1 C6 C7 -179.5(4) . . . .
C5 C6 C7 N1 -148.4(4) . . . .
C1 C6 C7 N1 31.8(6) . . . .
C5 C6 C7 P2 32.9(6) . . . .
C1 C6 C7 P2 -146.8(4) . . . .
N2 C8 C9 C10 138.6(4) . . . .
P2 C8 C9 C10 -42.8(6) . . . .
N2 C8 C9 C14 -39.5(6) . . . .
P2 C8 C9 C14 139.1(4) . . . .
C14 C9 C10 C11 0.5(7) . . . .
C8 C9 C10 C11 -177.6(4) . . . .
C9 C10 C11 C12 0.0(8) . . . .
C10 C11 C12 C13 0.1(9) . . . .
C11 C12 C13 C14 -0.8(9) . . . .
C12 C13 C14 C9 1.3(8) . . . .
C10 C9 C14 C13 -1.2(7) . . . .
C8 C9 C14 C13 177.0(4) . . . .
C20 C15 C16 C17 0.8(8) . . . .
C15 C16 C17 C18 -1.6(8) . . . .
C16 C17 C18 C19 0.7(8) . . . .
C17 C18 C19 C20 1.0(7) . . . .
C16 C15 C20 C19 0.9(7) . . . .
C16 C15 C20 C21 -176.5(4) . . . .
C18 C19 C20 C15 -1.8(6) . . . .
C18 C19 C20 C21 175.6(4) . . . .
C15 C20 C21 N3 144.4(4) . . . .
C19 C20 C21 N3 -32.8(6) . . . .
C15 C20 C21 P1 -36.4(6) . . . .
C19 C20 C21 P1 146.3(4) . . . .
N4 C22 C23 C24 -135.1(5) . . . .
P1 C22 C23 C24 44.0(7) . . . .
N4 C22 C23 C28 41.6(6) . . . .
P1 C22 C23 C28 -139.3(4) . . . .
C28 C23 C24 C25 -0.5(7) . . . .
C22 C23 C24 C25 176.2(5) . . . .
C23 C24 C25 C26 0.0(9) . . . .
C24 C25 C26 C27 -0.1(10) . . . .
C25 C26 C27 C28 0.7(9) . . . .
C26 C27 C28 C23 -1.2(8) . . . .
C24 C23 C28 C27 1.1(7) . . . .
C22 C23 C28 C27 -175.7(4) . . . .
C6 C7 N1 N2 -179.5(3) . . . .
P2 C7 N1 N2 -0.7(5) . . . .
C6 C7 N1 Bi1 17.9(6) . . . 3_656
P2 C7 N1 Bi1 -163.3(2) . . . 3_656
C9 C8 N2 N1 179.5(3) . . . .
P2 C8 N2 N1 0.7(4) . . . .
C9 C8 N2 Bi1 -21.6(6) . . . .
P2 C8 N2 Bi1 159.6(2) . . . .
C7 N1 N2 C8 0.0(5) . . . .
Bi1 N1 N2 C8 168.0(3) 3_656 . . .
C7 N1 N2 Bi1 -164.5(3) . . . .
Bi1 N1 N2 Bi1 3.5(3) 3_656 . . .
N3 Bi1 N2 C8 124.2(4) . . . .
N1 Bi1 N2 C8 -165.1(3) 3_656 . . .
N4 Bi1 N2 C8 -91.5(4) 3_656 . . .
Bi1 Bi1 N2 C8 -162.4(4) 3_656 . . .
N3 Bi1 N2 N1 -76.4(2) . . . .
N1 Bi1 N2 N1 -5.7(4) 3_656 . . .
N4 Bi1 N2 N1 68.0(2) 3_656 . . .
Bi1 Bi1 N2 N1 -3.0(2) 3_656 . . .
C20 C21 N3 N4 -179.8(3) . . . .
P1 C21 N3 N4 0.9(5) . . . .
C20 C21 N3 Bi1 -28.8(6) . . . .
P1 C21 N3 Bi1 151.9(2) . . . .
N2 Bi1 N3 C21 -84.5(4) . . . .
N1 Bi1 N3 C21 129.8(4) 3_656 . . .
N4 Bi1 N3 C21 -161.0(3) 3_656 . . .
Bi1 Bi1 N3 C21 -156.8(4) 3_656 . . .
N2 Bi1 N3 N4 67.5(3) . . . .
N1 Bi1 N3 N4 -78.2(3) 3_656 . . .
N4 Bi1 N3 N4 -8.9(4) 3_656 . . .
Bi1 Bi1 N3 N4 -4.7(2) 3_656 . . .
C23 C22 N4 N3 179.3(4) . . . .
P1 C22 N4 N3 0.1(5) . . . .
C23 C22 N4 Bi1 19.8(6) . . . 3_656
P1 C22 N4 Bi1 -159.5(2) . . . 3_656
C21 N3 N4 C22 -0.6(5) . . . .
Bi1 N3 N4 C22 -159.4(3) . . . .
C21 N3 N4 Bi1 164.4(3) . . . 3_656
Bi1 N3 N4 Bi1 5.6(3) . . . 3_656
N4 C22 P1 C21 0.3(4) . . . .
C23 C22 P1 C21 -178.8(4) . . . .
N3 C21 P1 C22 -0.7(3) . . . .
C20 C21 P1 C22 -179.9(4) . . . .
N2 C8 P2 C7 -0.9(3) . . . .
C9 C8 P2 C7 -179.5(4) . . . .
N1 C7 P2 C8 0.8(3) . . . .
C6 C7 P2 C8 179.6(4) . . . .
